data_7238962
loop_
_publ_author_name
'Xue, Hongxun'
'Tan, Hui'
'Wei, Donglei'
'Wei, Ying'
'Lin, Shaoxia'
'Liang, Fushun'
'Zhao, Baozhong'

_publ_section_title
;
 N-Bromosuccinimide--carboxylic acid combination: mild and efficient
 access to dibromination of unsaturated carbonyl compounds
;
_journal_issue 16
_journal_name_full 'RSC Advances'
_journal_page_first 5382
_journal_paper_doi 10.1039/c3ra40360b
_journal_volume 3
_journal_year 2013
_chemical_formula_moiety 'C15 H11 Br2 Cl O'
_chemical_formula_sum 'C15 H11 Br2 Cl O'
_chemical_formula_weight 402.51
_space_group_IT_number 61
_space_group_name_Hall '-P 2ac 2ab'
_space_group_name_H-M_alt 'P b c a'
_symmetry_cell_setting orthorhombic
_symmetry_space_group_name_Hall '-P 2ac 2ab'
_symmetry_space_group_name_H-M 'P b c a'
_atom_sites_solution_hydrogens geom
_atom_sites_solution_primary direct
_atom_sites_solution_secondary difmap
_audit_creation_method SHELXL-97
_cell_angle_alpha 90.000(5)
_cell_angle_beta 90.000(5)
_cell_angle_gamma 90.000(5)
_cell_formula_units_Z 8
_cell_length_a 5.871(5)
_cell_length_b 16.844(5)
_cell_length_c 29.189(5)
_cell_measurement_reflns_used 2831
_cell_measurement_temperature 293(2)
_cell_measurement_theta_max 25.99
_cell_measurement_theta_min 2.42
_cell_volume 2887(3)
_computing_cell_refinement CrysAlis
_computing_data_collection 'CrysAlis (Oxford Diffraction, 2006)'
_computing_data_reduction CrysAlis
_computing_structure_refinement 'SHELXL-97 (Sheldrick, 2008)'
_computing_structure_solution 'SHELXL-97 (Sheldrick, 2008)'
_diffrn_ambient_temperature 293(2)
_diffrn_detector_area_resol_mean 10.0
_diffrn_measured_fraction_theta_full 0.998
_diffrn_measured_fraction_theta_max 0.998
_diffrn_measurement_device_type 'Oxford Diffraction Gemini R Ultra'
_diffrn_measurement_method '\w scan'
_diffrn_radiation_monochromator graphite
_diffrn_radiation_source 'fine-focus sealed tube'
_diffrn_radiation_type MoK\a
_diffrn_radiation_wavelength 0.71069
_diffrn_reflns_av_R_equivalents 0.0699
_diffrn_reflns_av_sigmaI/netI 0.0567
_diffrn_reflns_limit_h_max 7
_diffrn_reflns_limit_h_min -6
_diffrn_reflns_limit_k_max 20
_diffrn_reflns_limit_k_min -20
_diffrn_reflns_limit_l_max 35
_diffrn_reflns_limit_l_min -30
_diffrn_reflns_number 14394
_diffrn_reflns_theta_full 25.99
_diffrn_reflns_theta_max 25.99
_diffrn_reflns_theta_min 2.42
_exptl_absorpt_coefficient_mu 5.790
_exptl_absorpt_correction_T_max 0.3060
_exptl_absorpt_correction_T_min 0.2245
_exptl_absorpt_correction_type multi-scan
_exptl_absorpt_process_details
;
CrysAlis (Oxford Diffraction, 2006)
;
_exptl_crystal_colour colorless
_exptl_crystal_density_diffrn 1.852
_exptl_crystal_density_method 'not measured'
_exptl_crystal_description block
_exptl_crystal_F_000 1568
_exptl_crystal_size_max 0.37
_exptl_crystal_size_mid 0.33
_exptl_crystal_size_min 0.27
_refine_diff_density_max 0.592
_refine_diff_density_min -0.576
_refine_diff_density_rms 0.132
_refine_ls_extinction_coef 0.00010(12)
_refine_ls_extinction_expression Fc^*^=kFc[1+0.001xFc^2^\l^3^/sin(2\q)]^-1/4^
_refine_ls_extinction_method none
_refine_ls_goodness_of_fit_ref 1.012
_refine_ls_hydrogen_treatment constr
_refine_ls_matrix_type full
_refine_ls_number_parameters 173
_refine_ls_number_reflns 2831
_refine_ls_number_restraints 0
_refine_ls_restrained_S_all 1.012
_refine_ls_R_factor_all 0.0727
_refine_ls_R_factor_gt 0.0369
_refine_ls_shift/su_max 0.002
_refine_ls_shift/su_mean 0.000
_refine_ls_structure_factor_coef Fsqd
_refine_ls_weighting_details 'calc w=1/[\s^2^(Fo^2^)+(0.0246P)^2^+2.4964P] where P=(Fo^2^+2Fc^2^)/3'
_refine_ls_weighting_scheme calc
_refine_ls_wR_factor_gt 0.0692
_refine_ls_wR_factor_ref 0.0805
_reflns_number_gt 1875
_reflns_number_total 2831
_reflns_threshold_expression >2\s(I)
_cod_data_source_file c3ra40360b.txt
_cod_data_source_block 1
_cod_database_code 7238962

loop_
_symmetry_equiv_pos_as_xyz
'x, y, z'
'-x+1/2, -y, z+1/2'
'x+1/2, -y+1/2, -z'
'-x, y+1/2, -z+1/2'
'-x, -y, -z'
'x-1/2, y, -z-1/2'
'-x-1/2, y-1/2, z'
'x, -y-1/2, z-1/2'

loop_
_atom_site_label
_atom_site_type_symbol
_atom_site_fract_x
_atom_site_fract_y
_atom_site_fract_z
_atom_site_U_iso_or_equiv
_atom_site_adp_type
_atom_site_occupancy
_atom_site_symmetry_multiplicity
_atom_site_calc_flag
_atom_site_refinement_flags
Cl1 Cl 0.1255(2) -0.25356(7) 0.71095(4) 0.0555(3) Uani 1 1 d .
Br1 Br 0.46952(10) 0.02119(3) 0.561976(16) 0.05976(19) Uani 1 1 d .
Br2 Br 0.79296(9) 0.08699(3) 0.701111(16) 0.05018(16) Uani 1 1 d .
C1 C 0.2915(8) -0.1735(2) 0.69392(13) 0.0355(10) Uani 1 1 d .
C2 C 0.4964(8) -0.1872(2) 0.67287(14) 0.0403(11) Uani 1 1 d .
H2A H 0.5487 -0.2388 0.6686 0.048 Uiso 1 1 calc R
C3 C 0.6246(7) -0.1233(2) 0.65803(14) 0.0369(10) Uani 1 1 d .
H3A H 0.7634 -0.1322 0.6436 0.044 Uiso 1 1 calc R
C4 C 0.5496(7) -0.0463(2) 0.66432(13) 0.0324(9) Uani 1 1 d .
C5 C 0.3426(7) -0.0347(2) 0.68609(14) 0.0410(11) Uani 1 1 d .
H5A H 0.2901 0.0168 0.6906 0.049 Uiso 1 1 calc R
C6 C 0.2125(8) -0.0974(2) 0.70118(14) 0.0418(10) Uani 1 1 d .
H6A H 0.0744 -0.0886 0.7160 0.050 Uiso 1 1 calc R
C7 C 0.6926(7) 0.0218(2) 0.64792(13) 0.0379(10) Uani 1 1 d .
H7A H 0.8281 0.0003 0.6328 0.045 Uiso 1 1 calc R
C8 C 0.5816(7) 0.0800(2) 0.61613(13) 0.0367(10) Uani 1 1 d .
H8A H 0.4551 0.1070 0.6316 0.044 Uiso 1 1 calc R
C9 C 0.7461(8) 0.1407(2) 0.59575(14) 0.0409(11) Uani 1 1 d .
C10 C 0.6584(7) 0.2166(2) 0.57712(13) 0.0338(10) Uani 1 1 d .
C11 C 0.8033(8) 0.2603(2) 0.54871(14) 0.0443(11) Uani 1 1 d .
H11A H 0.9464 0.2404 0.5413 0.053 Uiso 1 1 calc R
C12 C 0.7359(9) 0.3323(3) 0.53170(15) 0.0537(13) Uani 1 1 d .
H12A H 0.8318 0.3603 0.5122 0.064 Uiso 1 1 calc R
C13 C 0.5281(9) 0.3632(3) 0.54331(16) 0.0536(13) Uani 1 1 d .
H13A H 0.4847 0.4126 0.5321 0.064 Uiso 1 1 calc R
C14 C 0.3833(8) 0.3218(3) 0.57141(15) 0.0485(12) Uani 1 1 d .
H14A H 0.2430 0.3433 0.5795 0.058 Uiso 1 1 calc R
C15 C 0.4468(7) 0.2478(2) 0.58769(14) 0.0400(10) Uani 1 1 d .
H15A H 0.3465 0.2190 0.6059 0.048 Uiso 1 1 calc R
O1 O 0.9476(6) 0.1243(2) 0.59438(13) 0.0715(11) Uani 1 1 d .

loop_
_atom_site_aniso_label
_atom_site_aniso_U_11
_atom_site_aniso_U_22
_atom_site_aniso_U_33
_atom_site_aniso_U_23
_atom_site_aniso_U_13
_atom_site_aniso_U_12
Cl1 0.0630(8) 0.0472(7) 0.0563(7) 0.0098(5) 0.0057(6) -0.0197(6)
Br1 0.0960(5) 0.0381(3) 0.0452(3) 0.0026(2) -0.0192(3) -0.0070(3)
Br2 0.0575(3) 0.0402(3) 0.0528(3) -0.0052(2) -0.0128(2) -0.0043(2)
C1 0.041(3) 0.032(2) 0.033(2) 0.0022(17) -0.001(2) -0.0033(19)
C2 0.053(3) 0.026(2) 0.043(2) 0.0034(18) 0.002(2) 0.004(2)
C3 0.036(2) 0.032(2) 0.043(2) 0.0029(19) 0.008(2) 0.0061(19)
C4 0.034(2) 0.027(2) 0.036(2) 0.0046(17) -0.0014(18) 0.0032(18)
C5 0.042(3) 0.027(2) 0.054(3) -0.0009(19) 0.006(2) 0.0071(19)
C6 0.037(2) 0.044(3) 0.044(2) 0.002(2) 0.006(2) 0.001(2)
C7 0.042(3) 0.029(2) 0.042(2) 0.0001(18) 0.001(2) 0.003(2)
C8 0.043(3) 0.026(2) 0.042(2) -0.0014(18) 0.007(2) -0.0001(18)
C9 0.041(3) 0.032(2) 0.049(3) 0.0023(19) 0.011(2) -0.002(2)
C10 0.037(3) 0.030(2) 0.034(2) 0.0023(17) 0.0026(19) -0.0041(18)
C11 0.049(3) 0.038(3) 0.045(2) -0.001(2) 0.010(2) -0.008(2)
C12 0.070(4) 0.046(3) 0.045(3) 0.012(2) 0.008(3) -0.012(3)
C13 0.070(4) 0.036(3) 0.055(3) 0.009(2) -0.009(3) -0.005(3)
C14 0.046(3) 0.044(3) 0.055(3) 0.007(2) -0.003(2) 0.005(2)
C15 0.040(3) 0.034(2) 0.045(2) 0.008(2) 0.003(2) -0.007(2)
O1 0.044(2) 0.058(2) 0.112(3) 0.027(2) 0.024(2) 0.0110(17)

loop_
_atom_type_symbol
_atom_type_description
_atom_type_scat_dispersion_real
_atom_type_scat_dispersion_imag
_atom_type_scat_source
C C 0.0033 0.0016 'International Tables Vol C Tables 4.2.6.8 and 6.1.1.4'
H H 0.0000 0.0000 'International Tables Vol C Tables 4.2.6.8 and 6.1.1.4'
O O 0.0106 0.0060 'International Tables Vol C Tables 4.2.6.8 and 6.1.1.4'
Cl Cl 0.1484 0.1585 'International Tables Vol C Tables 4.2.6.8 and 6.1.1.4'
Br Br -0.2901 2.4595 'International Tables Vol C Tables 4.2.6.8 and 6.1.1.4'

loop_
_geom_angle_atom_site_label_1
_geom_angle_atom_site_label_2
_geom_angle_atom_site_label_3
_geom_angle
C2 C1 C6 121.3(4)
C2 C1 Cl1 119.4(3)
C6 C1 Cl1 119.3(3)
C1 C2 C3 119.2(4)
C4 C3 C2 121.0(4)
C3 C4 C5 118.2(4)
C3 C4 C7 119.8(4)
C5 C4 C7 122.0(4)
C6 C5 C4 121.7(4)
C5 C6 C1 118.5(4)
C8 C7 C4 117.0(4)
C8 C7 Br2 104.5(3)
C4 C7 Br2 109.8(3)
C7 C8 C9 113.8(4)
C7 C8 Br1 108.1(3)
C9 C8 Br1 103.5(3)
O1 C9 C10 121.5(4)
O1 C9 C8 118.5(4)
C10 C9 C8 120.0(4)
C15 C10 C11 118.6(4)
C15 C10 C9 124.0(4)
C11 C10 C9 117.4(4)
C12 C11 C10 120.4(4)
C11 C12 C13 120.3(4)
C12 C13 C14 120.5(4)
C13 C14 C15 119.7(5)
C10 C15 C14 120.5(4)

loop_
_geom_bond_atom_site_label_1
_geom_bond_atom_site_label_2
_geom_bond_distance
Cl1 C1 1.736(4)
Br1 C8 1.978(4)
Br2 C7 1.991(4)
C1 C2 1.371(6)
C1 C6 1.381(5)
C2 C3 1.383(5)
C3 C4 1.381(5)
C4 C5 1.385(5)
C4 C7 1.499(5)
C5 C6 1.375(6)
C7 C8 1.499(5)
C8 C9 1.527(5)
C9 O1 1.216(5)
C9 C10 1.481(6)
C10 C15 1.384(6)
C10 C11 1.398(5)
C11 C12 1.369(6)
C12 C13 1.370(7)
C13 C14 1.372(6)
C14 C15 1.385(6)
